data_1536246
loop_
_publ_author_name
'Johnston, M.G.'
'Harrison, W.T.A.'

_publ_section_title
;
 Syntheses and structures of three new scandium selenites: Sc2 (Se O3)3.H2
 O, Sc2 (Se O3)3.3H2 O and Cs Se3 (Sc3 O3)4 (H Se O3)2.2H2 O
;
_journal_name_full 'Journal of Solid State Chemistry'
_journal_page_first 4316
_journal_page_last 4324
_journal_volume 177
_journal_year 2004
_chemical_formula_sum 'H2 O10 Sc2 Se3'
_chemical_name_systematic 'Sc2 (Se O3)3 (H2 O)'
_space_group_IT_number 19
_symmetry_space_group_name_Hall 'P 2ac 2ab'
_symmetry_space_group_name_H-M 'P 21 21 21'
_cell_angle_alpha 90
_cell_angle_beta 90
_cell_angle_gamma 90
_cell_formula_units_Z 4
_cell_length_a 6.5913
_cell_length_b 11.1596
_cell_length_c 12.1368
_cell_volume 892.738
_citation_journal_id_ASTM JSSCBI
_cod_data_source_file Johnston_JSSCBI_2004_897.cif
_cod_data_source_block H2O10Sc2Se3
_cod_original_cell_volume 892.7378
_cod_database_code 1536246

loop_
_symmetry_equiv_pos_as_xyz
x,y,z
-x+1/2,-y,z+1/2
x+1/2,-y+1/2,-z
-x,y+1/2,-z+1/2

loop_
_atom_site_label
_atom_site_type_symbol
_atom_site_fract_x
_atom_site_fract_y
_atom_site_fract_z
_atom_site_occupancy
_atom_site_U_iso_or_equiv
O6 O-2 0.1092 0.5612 0.0118 1 0.0
O8 O-2 0.6683 0.3895 0.3276 1 0.0
O3 O-2 0.2764 0.3326 0.0841 1 0.0
O9 O-2 0.7188 0.2515 0.1587 1 0.0
Se1 Se+4 0.29612 0.19991 0.15046 1 0.0
O4 O-2 0.2721 0.7725 -0.0425 1 0.0
Sc2 Sc+3 0.2771 0.40458 -0.07351 1 0.0
Se3 Se+4 0.82716 0.37012 0.22012 1 0.0
O7 O-2 0.7481 0.4848 0.143 1 0.0
O1 O-2 0.0851 0.1223 0.1116 1 0.0
Se2 Se+4 0.30578 0.65624 0.04316 1 0.0
O10 O-2 0.1964 0.5058 -0.2238 1 0.0
Sc1 Sc+3 0.7883 0.54618 -0.0121 1 0.0
O5 O-2 0.4687 0.565 -0.028 1 0.0
O2 O-2 0.4463 0.1137 0.066 1 0.0
